data_2203566
loop_
_publ_author_name
'Fan Chen'
'Xin-Hua Li'
'Hong-Ping Xiao'
'Mao-Lin Hu'

_publ_section_title
;
 \m-Terephthalato-bis[aquachloro(1,10-phenanthroline)copper(II)]
 \m-terephthalato-bis[diaqua(1,10-phenanthroline)cuprate(II)]
 dichloride dihydrate
;
_journal_issue 5
_journal_name_full 'Acta Crystallographica Section E'
_journal_page_first m708
_journal_page_last m710
_journal_paper_doi 10.1107/S1600536804010086
_journal_volume 60
_journal_year 2004
_chemical_formula_iupac
;
[Cu2 Cl2 (C8 H4 O4) (C12 H8 N2)2 (H2 O)2],
[Cu2 (C8 H4 O4) (C12 H8 N2)2 (H2 O)4] Cl2, 2H2 O
;
_chemical_formula_moiety 'C32 H28 Cu2 N4 O8 2+, C32 H24 Cl2 Cu2 N4 O6, 2H2 O, 2Cl -'
_chemical_formula_sum 'C64 H56 Cl4 Cu4 N8 O16'
_chemical_formula_weight 1589.13
_chemical_name_systematic
;
\m-Terephthalato-bis[aquachloro(1,10-phenanthroline)copper(II)]
\m-terephthalato-bis[diaqua(1,10-phenanthroline)cuprate(II)]
dichloride dihydrate
;
_space_group_IT_number 2
_symmetry_cell_setting triclinic
_symmetry_space_group_name_Hall '-P 1'
_symmetry_space_group_name_H-M 'P -1'
_atom_sites_solution_hydrogens geom
_atom_sites_solution_primary direct
_atom_sites_solution_secondary difmap
_audit_creation_method SHELXL-97
_cell_angle_alpha 85.4280(10)
_cell_angle_beta 80.7180(10)
_cell_angle_gamma 79.3790(10)
_cell_formula_units_Z 1
_cell_length_a 9.5319(8)
_cell_length_b 10.1713(9)
_cell_length_c 16.4797(14)
_cell_measurement_reflns_used 3302
_cell_measurement_temperature 298(2)
_cell_measurement_theta_max 25.02
_cell_measurement_theta_min 2.36
_cell_volume 1547.7(2)
_computing_cell_refinement 'SAINT (Bruker, 2002)'
_computing_data_collection 'SMART (Bruker, 2002)'
_computing_data_reduction SAINT
_computing_molecular_graphics SHELXTL
_computing_publication_material SHELXTL
_computing_structure_refinement SHELXTL
_computing_structure_solution 'SHELXTL (Bruker, 2002)'
_diffrn_ambient_temperature 298(2)
_diffrn_measured_fraction_theta_full 0.984
_diffrn_measured_fraction_theta_max 0.984
_diffrn_measurement_device_type 'Bruker APEX area-detector'
_diffrn_measurement_method '\f and \w'
_diffrn_radiation_monochromator graphite
_diffrn_radiation_source 'fine-focus sealed tube'
_diffrn_radiation_type MoK\a
_diffrn_radiation_wavelength 0.71073
_diffrn_reflns_av_R_equivalents 0.0238
_diffrn_reflns_av_sigmaI/netI 0.0412
_diffrn_reflns_limit_h_max 11
_diffrn_reflns_limit_h_min -11
_diffrn_reflns_limit_k_max 12
_diffrn_reflns_limit_k_min -12
_diffrn_reflns_limit_l_max 19
_diffrn_reflns_limit_l_min -19
_diffrn_reflns_number 11533
_diffrn_reflns_theta_full 25.33
_diffrn_reflns_theta_max 25.33
_diffrn_reflns_theta_min 1.25
_diffrn_standards_decay_% 0
_diffrn_standards_interval_time 0
_diffrn_standards_number 0
_exptl_absorpt_coefficient_mu 1.607
_exptl_absorpt_correction_T_max 0.8958
_exptl_absorpt_correction_T_min 0.6894
_exptl_absorpt_correction_type multi-scan
_exptl_absorpt_process_details '(SADABS; Bruker, 2002)'
_exptl_crystal_colour Blue
_exptl_crystal_density_diffrn 1.705
_exptl_crystal_density_method 'not measured'
_exptl_crystal_description Prism
_exptl_crystal_F_000 808
_exptl_crystal_size_max 0.25
_exptl_crystal_size_mid 0.13
_exptl_crystal_size_min 0.07
_refine_diff_density_max 0.466
_refine_diff_density_min -0.457
_refine_ls_extinction_method none
_refine_ls_goodness_of_fit_ref 1.241
_refine_ls_hydrogen_treatment mixed
_refine_ls_matrix_type full
_refine_ls_number_parameters 457
_refine_ls_number_reflns 5573
_refine_ls_number_restraints 12
_refine_ls_restrained_S_all 1.239
_refine_ls_R_factor_all 0.0762
_refine_ls_R_factor_gt 0.0686
_refine_ls_shift/su_max 0.000
_refine_ls_shift/su_mean 0.000
_refine_ls_structure_factor_coef Fsqd
_refine_ls_weighting_details 'calc w = 1/[\s^2^(Fo^2^)+(0.0455P)^2^+2.9111P] where P = (Fo^2^+2Fc^2^)/3'
_refine_ls_weighting_scheme calc
_refine_ls_wR_factor_gt 0.1442
_refine_ls_wR_factor_ref 0.1488
_reflns_number_gt 5088
_reflns_number_total 5573
_reflns_threshold_expression I>2\s(I)'
_cod_data_source_file ci6362.cif
_cod_data_source_block I
_cod_depositor_comments
;
The following automatic conversions were performed:
'_symmetry_cell_setting' value 'Triclinic' changed to 'triclinic'
according to '/home/saulius/struct/CIF-dictionaries/cif_core.dic'
dictionary named 'cif_core.dic' version 2.4.1 from 2010-06-29.

Automatic conversion script
Id: cif_fix_enum 1527 2010-12-29 10:47:43Z saulius 

The following automatic conversions were performed:

'_symmetry_cell_setting' value 'Triclinic' changed to 'triclinic'
according to /home/saulius/struct/CIF-dictionaries/cif_core.dic
dictionary named 'cif_core.dic' version 2.4.1 from 2010-06-29.

Automatic conversion script
Id: cif_fix_values 1715 2011-07-08 13:25:40Z adriana 
;
_cod_database_code 2203566
_cod_database_fobs_code 2203566

loop_
_symmetry_equiv_pos_as_xyz
'x, y, z'
'-x, -y, -z'

loop_
_atom_site_label
_atom_site_fract_x
_atom_site_fract_y
_atom_site_fract_z
_atom_site_U_iso_or_equiv
_atom_site_adp_type
_atom_site_calc_flag
_atom_site_refinement_flags
_atom_site_occupancy
_atom_site_type_symbol
Cu1 0.47480(6) 0.71014(6) 0.05961(3) 0.02574(18) Uani d . 1 Cu
Cl1 0.28912(14) 0.85426(14) 0.16404(9) 0.0407(3) Uani d . 1 Cl
O1 0.3297(4) 0.6074(3) 0.0375(2) 0.0318(8) Uani d . 1 O
O2 0.2368(4) 0.7436(4) -0.0606(2) 0.0445(10) Uani d . 1 O
O3 0.4628(4) 0.8234(4) -0.0419(2) 0.0372(9) Uani d D 1 O
H3A 0.534(3) 0.808(6) -0.077(3) 0.056 Uiso d D 1 H
H3B 0.387(3) 0.806(6) -0.052(3) 0.056 Uiso d D 1 H
N1 0.6590(4) 0.7744(4) 0.0715(2) 0.0276(9) Uani d . 1 N
N2 0.5422(4) 0.5720(4) 0.1456(2) 0.0253(9) Uani d . 1 N
C1 0.7112(5) 0.8794(5) 0.0345(3) 0.0324(12) Uani d . 1 C
H1 0.6601 0.9343 -0.0026 0.039 Uiso calc R 1 H
C2 0.8413(6) 0.9095(5) 0.0500(4) 0.0402(13) Uani d . 1 C
H2 0.8755 0.9839 0.0231 0.048 Uiso calc R 1 H
C3 0.9186(6) 0.8309(6) 0.1041(3) 0.0393(13) Uani d . 1 C
H3 1.0063 0.8499 0.1133 0.047 Uiso calc R 1 H
C4 0.8639(5) 0.7205(5) 0.1459(3) 0.0329(12) Uani d . 1 C
C5 0.9310(6) 0.6318(6) 0.2060(3) 0.0377(13) Uani d . 1 C
H5 1.0191 0.6448 0.2184 0.045 Uiso calc R 1 H
C6 0.8707(5) 0.5308(6) 0.2447(3) 0.0379(13) Uani d . 1 C
H6 0.9176 0.4754 0.2833 0.045 Uiso calc R 1 H
C7 0.7351(5) 0.5063(5) 0.2278(3) 0.0286(11) Uani d . 1 C
C8 0.6625(6) 0.4063(6) 0.2676(3) 0.0386(13) Uani d . 1 C
H8 0.7019 0.3499 0.3085 0.046 Uiso calc R 1 H
C9 0.5336(6) 0.3912(6) 0.2465(3) 0.0403(13) Uani d . 1 C
H9 0.4844 0.3254 0.2732 0.048 Uiso calc R 1 H
C10 0.4770(6) 0.4757(5) 0.1843(3) 0.0355(12) Uani d . 1 C
H10 0.3902 0.4639 0.1695 0.043 Uiso calc R 1 H
C11 0.6694(5) 0.5890(5) 0.1673(3) 0.0240(10) Uani d . 1 C
C12 0.7327(5) 0.6967(5) 0.1269(3) 0.0252(10) Uani d . 1 C
C13 0.2352(5) 0.6455(5) -0.0094(3) 0.0277(11) Uani d . 1 C
C14 0.1148(5) 0.5680(5) -0.0047(3) 0.0244(10) Uani d . 1 C
C15 0.0058(5) 0.6123(5) -0.0526(3) 0.0266(11) Uani d . 1 C
H15 0.0103 0.6878 -0.0880 0.032 Uiso calc R 1 H
C16 0.1083(5) 0.4545(5) 0.0481(3) 0.0265(11) Uani d . 1 C
H16 0.1809 0.4242 0.0801 0.032 Uiso calc R 1 H
Cu2 0.02045(6) -0.20002(6) 0.43953(4) 0.02715(18) Uani d . 1 Cu
O4 0.1717(4) -0.1066(3) 0.4617(2) 0.0332(8) Uani d . 1 O
O5 0.2703(4) -0.2519(4) 0.5544(2) 0.0480(11) Uani d . 1 O
O6 0.0458(4) -0.3319(4) 0.5303(2) 0.0369(9) Uani d D 1 O
H6A -0.023(3) -0.322(6) 0.569(2) 0.055 Uiso d D 1 H
H6B 0.123(3) -0.322(6) 0.545(3) 0.055 Uiso d D 1 H
O7 0.1896(5) -0.3263(4) 0.3434(3) 0.0557(11) Uani d D 1 O
H7A 0.197(8) -0.409(2) 0.341(4) 0.084 Uiso d D 1 H
H7B 0.216(8) -0.290(5) 0.298(2) 0.084 Uiso d D 1 H
N3 -0.0384(4) -0.0591(4) 0.3542(2) 0.0267(9) Uani d . 1 N
N4 -0.1609(4) -0.2619(4) 0.4218(2) 0.0261(9) Uani d . 1 N
C17 0.0288(5) 0.0390(5) 0.3198(3) 0.0337(12) Uani d . 1 C
H17 0.1136 0.0498 0.3374 0.040 Uiso calc R 1 H
C18 -0.0239(6) 0.1262(5) 0.2581(3) 0.0359(12) Uani d . 1 C
H18 0.0256 0.1941 0.2350 0.043 Uiso calc R 1 H
C19 -0.1479(6) 0.1121(5) 0.2313(3) 0.0355(12) Uani d . 1 C
H19 -0.1822 0.1691 0.1891 0.043 Uiso calc R 1 H
C20 -0.2234(5) 0.0114(5) 0.2675(3) 0.0291(11) Uani d . 1 C
C21 -0.3578(6) -0.0099(6) 0.2465(3) 0.0370(13) Uani d . 1 C
H21 -0.4006 0.0467 0.2068 0.044 Uiso calc R 1 H
C22 -0.4227(6) -0.1101(6) 0.2831(3) 0.0376(13) Uani d . 1 C
H22 -0.5102 -0.1208 0.2687 0.045 Uiso calc R 1 H
C23 -0.3605(5) -0.2010(5) 0.3439(3) 0.0313(11) Uani d . 1 C
C24 -0.4188(6) -0.3113(5) 0.3835(3) 0.0365(13) Uani d . 1 C
H24 -0.5062 -0.3281 0.3722 0.044 Uiso calc R 1 H
C25 -0.3470(6) -0.3928(5) 0.4381(3) 0.0389(13) Uani d . 1 C
H25 -0.3835 -0.4672 0.4631 0.047 Uiso calc R 1 H
C26 -0.2185(6) -0.3650(5) 0.4565(3) 0.0370(13) Uani d . 1 C
H26 -0.1715 -0.4211 0.4948 0.044 Uiso calc R 1 H
C27 -0.2305(5) -0.1813(5) 0.3661(3) 0.0254(10) Uani d . 1 C
C28 -0.1624(5) -0.0727(5) 0.3285(3) 0.0247(10) Uani d . 1 C
C29 0.2672(5) -0.1496(5) 0.5072(3) 0.0277(11) Uani d . 1 C
C30 0.3857(5) -0.0697(5) 0.5041(3) 0.0269(11) Uani d . 1 C
C31 0.4965(5) -0.1152(5) 0.5509(3) 0.0271(11) Uani d . 1 C
H31 0.4945 -0.1926 0.5847 0.032 Uiso calc R 1 H
C32 0.3908(5) 0.0455(5) 0.4529(3) 0.0277(11) Uani d . 1 C
H32 0.3179 0.0758 0.4211 0.033 Uiso calc R 1 H
Cl2 0.80931(15) 0.65198(15) 0.67606(9) 0.0451(4) Uani d . 1 Cl
O8 0.6762(6) 0.8331(5) 0.8334(3) 0.0691(14) Uani d D 1 O
H8A 0.712(8) 0.807(6) 0.787(2) 0.104 Uiso d D 1 H
H8B 0.689(9) 0.909(4) 0.841(4) 0.104 Uiso d D 1 H

loop_
_atom_site_aniso_label
_atom_site_aniso_U_11
_atom_site_aniso_U_22
_atom_site_aniso_U_33
_atom_site_aniso_U_12
_atom_site_aniso_U_13
_atom_site_aniso_U_23
Cu1 0.0246(3) 0.0282(3) 0.0274(3) -0.0099(2) -0.0097(2) 0.0047(2)
Cl1 0.0312(7) 0.0466(8) 0.0448(8) -0.0037(6) -0.0050(6) -0.0137(6)
O1 0.0343(19) 0.0322(19) 0.035(2) -0.0152(15) -0.0180(16) 0.0083(15)
O2 0.043(2) 0.053(2) 0.047(2) -0.0285(19) -0.0254(19) 0.025(2)
O3 0.033(2) 0.047(2) 0.035(2) -0.0171(19) -0.0105(17) 0.0115(18)
N1 0.027(2) 0.028(2) 0.030(2) -0.0094(17) -0.0062(18) 0.0004(17)
N2 0.022(2) 0.029(2) 0.026(2) -0.0063(17) -0.0049(17) 0.0031(17)
C1 0.030(3) 0.027(3) 0.040(3) -0.010(2) 0.000(2) -0.004(2)
C2 0.035(3) 0.034(3) 0.052(4) -0.014(2) 0.004(3) -0.008(3)
C3 0.023(3) 0.049(3) 0.048(3) -0.011(2) 0.000(2) -0.016(3)
C4 0.022(3) 0.040(3) 0.037(3) -0.003(2) -0.002(2) -0.020(2)
C5 0.023(3) 0.056(4) 0.035(3) -0.003(3) -0.010(2) -0.012(3)
C6 0.028(3) 0.056(4) 0.028(3) 0.007(3) -0.008(2) -0.012(3)
C7 0.030(3) 0.033(3) 0.022(2) 0.000(2) -0.005(2) 0.000(2)
C8 0.039(3) 0.045(3) 0.027(3) 0.007(3) -0.009(2) 0.001(2)
C9 0.043(3) 0.039(3) 0.036(3) -0.007(3) -0.003(3) 0.012(2)
C10 0.030(3) 0.041(3) 0.036(3) -0.007(2) -0.007(2) 0.004(2)
C11 0.021(2) 0.029(3) 0.022(2) -0.0017(19) -0.0046(19) -0.004(2)
C12 0.022(2) 0.028(3) 0.027(3) -0.007(2) -0.002(2) -0.005(2)
C13 0.028(3) 0.032(3) 0.024(3) -0.009(2) -0.007(2) -0.001(2)
C14 0.024(2) 0.030(3) 0.021(2) -0.005(2) -0.0070(19) -0.003(2)
C15 0.030(3) 0.029(3) 0.024(3) -0.009(2) -0.011(2) 0.004(2)
C16 0.026(3) 0.027(3) 0.028(3) -0.003(2) -0.011(2) 0.001(2)
Cu2 0.0264(3) 0.0278(3) 0.0300(4) -0.0089(3) -0.0116(3) 0.0065(2)
O4 0.0305(19) 0.0339(19) 0.040(2) -0.0115(15) -0.0175(16) 0.0090(16)
O5 0.043(2) 0.054(3) 0.054(3) -0.025(2) -0.026(2) 0.029(2)
O6 0.031(2) 0.044(2) 0.039(2) -0.0146(18) -0.0114(17) 0.0126(18)
O7 0.061(3) 0.044(2) 0.056(3) -0.003(2) 0.006(2) -0.010(2)
N3 0.022(2) 0.031(2) 0.028(2) -0.0026(17) -0.0100(17) -0.0007(17)
N4 0.028(2) 0.024(2) 0.027(2) -0.0072(17) -0.0047(17) -0.0013(17)
C17 0.031(3) 0.036(3) 0.038(3) -0.015(2) -0.012(2) 0.007(2)
C18 0.041(3) 0.033(3) 0.035(3) -0.012(2) -0.008(2) 0.010(2)
C19 0.043(3) 0.036(3) 0.022(3) 0.004(2) -0.006(2) 0.003(2)
C20 0.032(3) 0.030(3) 0.024(3) 0.003(2) -0.008(2) -0.007(2)
C21 0.032(3) 0.049(3) 0.030(3) 0.001(3) -0.014(2) -0.002(2)
C22 0.026(3) 0.056(4) 0.033(3) -0.001(3) -0.012(2) -0.015(3)
C23 0.026(3) 0.036(3) 0.033(3) -0.005(2) -0.001(2) -0.014(2)
C24 0.026(3) 0.047(3) 0.040(3) -0.011(2) -0.005(2) -0.015(3)
C25 0.039(3) 0.033(3) 0.047(3) -0.016(2) 0.001(3) -0.008(3)
C26 0.037(3) 0.031(3) 0.044(3) -0.005(2) -0.013(3) -0.001(2)
C27 0.024(2) 0.032(3) 0.019(2) 0.002(2) -0.0052(19) -0.008(2)
C28 0.027(3) 0.027(2) 0.019(2) -0.001(2) -0.0002(19) -0.0038(19)
C29 0.025(3) 0.032(3) 0.026(3) -0.005(2) -0.007(2) -0.001(2)
C30 0.027(3) 0.031(3) 0.022(2) -0.004(2) -0.002(2) -0.001(2)
C31 0.028(3) 0.031(3) 0.023(2) -0.005(2) -0.007(2) 0.004(2)
C32 0.028(3) 0.032(3) 0.024(3) -0.002(2) -0.011(2) 0.001(2)
Cl2 0.0367(8) 0.0541(9) 0.0455(8) -0.0158(7) -0.0009(6) -0.0007(7)
O8 0.076(3) 0.069(3) 0.062(3) -0.038(3) 0.020(3) -0.009(3)

loop_
_atom_type_symbol
_atom_type_description
_atom_type_scat_dispersion_real
_atom_type_scat_dispersion_imag
_atom_type_scat_source
C C 0.0033 0.0016 'International Tables Vol C Tables 4.2.6.8 and 6.1.1.4'
H H 0.0000 0.0000 'International Tables Vol C Tables 4.2.6.8 and 6.1.1.4'
Cl Cl 0.1484 0.1585 'International Tables Vol C Tables 4.2.6.8 and 6.1.1.4'
Cu Cu 0.3201 1.2651 'International Tables Vol C Tables 4.2.6.8 and 6.1.1.4'
N N 0.0061 0.0033 'International Tables Vol C Tables 4.2.6.8 and 6.1.1.4'
O O 0.0106 0.0060 'International Tables Vol C Tables 4.2.6.8 and 6.1.1.4'

loop_
_geom_angle_atom_site_label_1
_geom_angle_atom_site_label_2
_geom_angle_atom_site_label_3
_geom_angle_site_symmetry_1
_geom_angle
_geom_angle_publ_flag
O3 Cu1 O1 . 93.31(14) yes
O3 Cu1 N2 . 163.52(16) yes
O1 Cu1 N2 . 91.92(14) yes
O3 Cu1 N1 . 89.47(15) yes
O1 Cu1 N1 . 165.52(15) yes
N2 Cu1 N1 . 81.74(16) yes
O3 Cu1 Cl1 . 101.20(12) yes
O1 Cu1 Cl1 . 92.35(11) yes
N2 Cu1 Cl1 . 94.18(12) yes
N1 Cu1 Cl1 . 101.06(12) yes
C13 O1 Cu1 . 126.2(3) yes
Cu1 O3 H3A . 114(4) ?
Cu1 O3 H3B . 98(4) ?
H3A O3 H3B . 117(3) ?
C1 N1 C12 . 118.8(4) ?
C1 N1 Cu1 . 128.9(4) ?
C12 N1 Cu1 . 112.3(3) ?
C10 N2 C11 . 118.6(4) ?
C10 N2 Cu1 . 128.8(3) ?
C11 N2 Cu1 . 112.4(3) ?
N1 C1 C2 . 121.4(5) ?
N1 C1 H1 . 119.3 ?
C2 C1 H1 . 119.3 ?
C3 C2 C1 . 120.6(5) ?
C3 C2 H2 . 119.7 ?
C1 C2 H2 . 119.7 ?
C2 C3 C4 . 119.1(5) ?
C2 C3 H3 . 120.4 ?
C4 C3 H3 . 120.4 ?
C12 C4 C3 . 116.8(5) ?
C12 C4 C5 . 117.9(5) ?
C3 C4 C5 . 125.3(5) ?
C6 C5 C4 . 121.9(5) ?
C6 C5 H5 . 119.1 ?
C4 C5 H5 . 119.1 ?
C5 C6 C7 . 121.3(5) ?
C5 C6 H6 . 119.3 ?
C7 C6 H6 . 119.3 ?
C8 C7 C11 . 117.2(4) ?
C8 C7 C6 . 124.8(5) ?
C11 C7 C6 . 118.0(5) ?
C9 C8 C7 . 120.1(5) ?
C9 C8 H8 . 120.0 ?
C7 C8 H8 . 120.0 ?
C8 C9 C10 . 119.2(5) ?
C8 C9 H9 . 120.4 ?
C10 C9 H9 . 120.4 ?
N2 C10 C9 . 122.4(5) ?
N2 C10 H10 . 118.8 ?
C9 C10 H10 . 118.8 ?
N2 C11 C7 . 122.4(4) ?
N2 C11 C12 . 116.9(4) ?
C7 C11 C12 . 120.7(4) ?
N1 C12 C4 . 123.1(4) ?
N1 C12 C11 . 116.6(4) ?
C4 C12 C11 . 120.2(5) ?
O2 C13 O1 . 124.1(4) ?
O2 C13 C14 . 117.5(4) ?
O1 C13 C14 . 118.3(4) ?
C16 C14 C15 . 119.6(4) ?
C16 C14 C13 . 121.1(4) ?
C15 C14 C13 . 119.2(4) ?
C16 C15 C14 2_565 120.6(4) ?
C16 C15 H15 2_565 119.7 ?
C14 C15 H15 . 119.7 ?
C15 C16 C14 2_565 119.7(4) ?
C15 C16 H16 2_565 120.1 ?
C14 C16 H16 . 120.1 ?
O6 Cu2 O4 . 93.88(14) yes
O6 Cu2 N3 . 170.93(16) yes
O4 Cu2 N3 . 91.51(15) yes
O6 Cu2 N4 . 91.19(15) yes
O4 Cu2 N4 . 168.80(15) yes
N3 Cu2 N4 . 82.27(16) yes
O6 Cu2 O7 . 94.65(16) yes
O4 Cu2 O7 . 89.57(16) yes
N3 Cu2 O7 . 92.67(16) yes
N4 Cu2 O7 . 99.97(17) yes
C29 O4 Cu2 . 126.8(3) ?
Cu2 O6 H6A . 113(4) ?
Cu2 O6 H6B . 104(4) ?
H6A O6 H6B . 112(3) ?
Cu2 O7 H7A . 123(4) ?
Cu2 O7 H7B . 119(4) ?
H7A O7 H7B . 113(3) ?
C17 N3 C28 . 118.4(4) ?
C17 N3 Cu2 . 129.0(3) ?
C28 N3 Cu2 . 112.6(3) ?
C26 N4 C27 . 118.1(4) ?
C26 N4 Cu2 . 129.8(4) ?
C27 N4 Cu2 . 112.1(3) ?
N3 C17 C18 . 121.9(5) ?
N3 C17 H17 . 119.0 ?
C18 C17 H17 . 119.0 ?
C19 C18 C17 . 120.0(5) ?
C19 C18 H18 . 120.0 ?
C17 C18 H18 . 120.0 ?
C18 C19 C20 . 119.6(5) ?
C18 C19 H19 . 120.2 ?
C20 C19 H19 . 120.2 ?
C28 C20 C19 . 116.7(5) ?
C28 C20 C21 . 118.7(5) ?
C19 C20 C21 . 124.6(5) ?
C22 C21 C20 . 121.2(5) ?
C22 C21 H21 . 119.4 ?
C20 C21 H21 . 119.4 ?
C21 C22 C23 . 121.6(5) ?
C21 C22 H22 . 119.2 ?
C23 C22 H22 . 119.2 ?
C27 C23 C24 . 116.3(5) ?
C27 C23 C22 . 118.3(5) ?
C24 C23 C22 . 125.4(5) ?
C25 C24 C23 . 119.7(5) ?
C25 C24 H24 . 120.1 ?
C23 C24 H24 . 120.1 ?
C24 C25 C26 . 119.9(5) ?
C24 C25 H25 . 120.1 ?
C26 C25 H25 . 120.1 ?
N4 C26 C25 . 122.5(5) ?
N4 C26 H26 . 118.7 ?
C25 C26 H26 . 118.7 ?
N4 C27 C23 . 123.4(5) ?
N4 C27 C28 . 116.2(4) ?
C23 C27 C28 . 120.3(4) ?
N3 C28 C20 . 123.4(4) ?
N3 C28 C27 . 116.7(4) ?
C20 C28 C27 . 119.9(4) ?
O5 C29 O4 . 125.5(5) ?
O5 C29 C30 . 117.6(4) ?
O4 C29 C30 . 116.9(4) ?
C32 C30 C31 . 119.3(4) ?
C32 C30 C29 . 121.4(4) ?
C31 C30 C29 . 119.2(4) ?
C32 C31 C30 2_656 120.3(4) ?
C32 C31 H31 2_656 119.9 ?
C30 C31 H31 . 119.9 ?
C31 C32 C30 2_656 120.4(4) ?
C31 C32 H32 2_656 119.8 ?
C30 C32 H32 . 119.8 ?
H8A O8 H8B . 113(3) ?

loop_
_geom_bond_atom_site_label_1
_geom_bond_atom_site_label_2
_geom_bond_site_symmetry_2
_geom_bond_distance
_geom_bond_publ_flag
Cu1 O3 . 1.960(4) yes
Cu1 O1 . 1.972(3) yes
Cu1 N2 . 2.009(4) yes
Cu1 N1 . 2.026(4) yes
Cu1 Cl1 . 2.5897(14) yes
O1 C13 . 1.268(5) ?
O2 C13 . 1.255(6) ?
O3 H3A . 0.813(19) ?
O3 H3B . 0.818(19) ?
N1 C1 . 1.325(6) ?
N1 C12 . 1.356(6) ?
N2 C10 . 1.323(6) ?
N2 C11 . 1.362(6) ?
C1 C2 . 1.397(7) ?
C1 H1 . 0.93 ?
C2 C3 . 1.364(8) ?
C2 H2 . 0.93 ?
C3 C4 . 1.408(8) ?
C3 H3 . 0.93 ?
C4 C12 . 1.404(6) ?
C4 C5 . 1.433(7) ?
C5 C6 . 1.337(8) ?
C5 H5 . 0.93 ?
C6 C7 . 1.433(7) ?
C6 H6 . 0.93 ?
C7 C8 . 1.396(7) ?
C7 C11 . 1.402(6) ?
C8 C9 . 1.367(8) ?
C8 H8 . 0.93 ?
C9 C10 . 1.396(7) ?
C9 H9 . 0.93 ?
C10 H10 . 0.93 ?
C11 C12 . 1.416(6) ?
C13 C14 . 1.496(6) ?
C14 C16 . 1.393(6) ?
C14 C15 . 1.394(6) ?
C15 C16 2_565 1.375(6) ?
C15 H15 . 0.93 ?
C16 C15 2_565 1.375(6) ?
C16 H16 . 0.93 ?
Cu2 O6 . 1.942(4) yes
Cu2 O4 . 1.961(3) yes
Cu2 N3 . 1.996(4) yes
Cu2 N4 . 2.016(4) yes
Cu2 O7 . 2.345(4) yes
O4 C29 . 1.265(5) ?
O5 C29 . 1.248(6) ?
O6 H6A . 0.833(19) ?
O6 H6B . 0.839(19) ?
O7 H7A . 0.837(19) ?
O7 H7B . 0.83(2) ?
N3 C17 . 1.325(6) ?
N3 C28 . 1.352(6) ?
N4 C26 . 1.320(6) ?
N4 C27 . 1.354(6) ?
C17 C18 . 1.389(7) ?
C17 H17 . 0.93 ?
C18 C19 . 1.361(7) ?
C18 H18 . 0.93 ?
C19 C20 . 1.400(7) ?
C19 H19 . 0.93 ?
C20 C28 . 1.395(6) ?
C20 C21 . 1.438(7) ?
C21 C22 . 1.341(8) ?
C21 H21 . 0.93 ?
C22 C23 . 1.432(7) ?
C22 H22 . 0.93 ?
C23 C27 . 1.400(7) ?
C23 C24 . 1.411(7) ?
C24 C25 . 1.354(7) ?
C24 H24 . 0.93 ?
C25 C26 . 1.390(7) ?
C25 H25 . 0.93 ?
C26 H26 . 0.93 ?
C27 C28 . 1.432(7) ?
C29 C30 . 1.501(7) ?
C30 C32 . 1.391(7) ?
C30 C31 . 1.397(6) ?
C31 C32 2_656 1.382(6) ?
C31 H31 . 0.93 ?
C32 C31 2_656 1.382(6) ?
C32 H32 . 0.93 ?
O8 H8A . 0.83(2) ?
O8 H8B . 0.83(2) ?

loop_
_geom_hbond_atom_site_label_D
_geom_hbond_atom_site_label_H
_geom_hbond_atom_site_label_A
_geom_hbond_site_symmetry_A
_geom_hbond_distance_DH
_geom_hbond_distance_HA
_geom_hbond_distance_DA
_geom_hbond_angle_DHA
O3 H3A O8 1_554 0.813(19) 1.88(3) 2.658(6) 160(6)
O3 H3B O2 . 0.818(19) 1.70(2) 2.508(5) 169(7)
O6 H6A Cl2 1_445 0.833(19) 2.22(2) 3.034(4) 166(6)
O6 H6B O5 . 0.839(19) 1.72(3) 2.523(5) 160(6)
O7 H7A Cl2 2_656 0.837(19) 2.52(2) 3.351(4) 173(7)
O7 H7B Cl1 1_545 0.83(2) 2.624(19) 3.447(5) 173(5)
O8 H8A Cl2 . 0.83(2) 2.46(3) 3.250(5) 159(6)
O8 H8B Cl1 2_676 0.83(2) 2.45(3) 3.262(5) 168(7)

loop_
_geom_torsion_atom_site_label_1
_geom_torsion_atom_site_label_2
_geom_torsion_atom_site_label_3
_geom_torsion_atom_site_label_4
_geom_torsion_site_symmetry_4
_geom_torsion
O3 Cu1 O1 C13 . -21.7(4)
N2 Cu1 O1 C13 . 174.0(4)
N1 Cu1 O1 C13 . -122.4(6)
Cl1 Cu1 O1 C13 . 79.7(4)
O3 Cu1 N1 C1 . 16.2(4)
O1 Cu1 N1 C1 . 117.4(6)
N2 Cu1 N1 C1 . -177.8(4)
Cl1 Cu1 N1 C1 . -85.1(4)
O3 Cu1 N1 C12 . -165.2(3)
O1 Cu1 N1 C12 . -63.9(7)
N2 Cu1 N1 C12 . 0.8(3)
Cl1 Cu1 N1 C12 . 93.5(3)
O3 Cu1 N2 C10 . -125.2(6)
O1 Cu1 N2 C10 . -16.8(4)
N1 Cu1 N2 C10 . 176.3(5)
Cl1 Cu1 N2 C10 . 75.7(4)
O3 Cu1 N2 C11 . 58.3(7)
O1 Cu1 N2 C11 . 166.8(3)
N1 Cu1 N2 C11 . -0.1(3)
Cl1 Cu1 N2 C11 . -100.7(3)
C12 N1 C1 C2 . 1.4(7)
Cu1 N1 C1 C2 . -180.0(4)
N1 C1 C2 C3 . 0.0(8)
C1 C2 C3 C4 . -1.6(8)
C2 C3 C4 C12 . 1.6(7)
C2 C3 C4 C5 . -178.2(5)
C12 C4 C5 C6 . -1.5(7)
C3 C4 C5 C6 . 178.3(5)
C4 C5 C6 C7 . 0.0(8)
C5 C6 C7 C8 . -177.6(5)
C5 C6 C7 C11 . 2.0(7)
C11 C7 C8 C9 . 0.7(7)
C6 C7 C8 C9 . -179.7(5)
C7 C8 C9 C10 . 0.7(8)
C11 N2 C10 C9 . 0.0(7)
Cu1 N2 C10 C9 . -176.2(4)
C8 C9 C10 N2 . -1.2(8)
C10 N2 C11 C7 . 1.5(7)
Cu1 N2 C11 C7 . 178.4(4)
C10 N2 C11 C12 . -177.4(4)
Cu1 N2 C11 C12 . -0.6(5)
C8 C7 C11 N2 . -1.9(7)
C6 C7 C11 N2 . 178.5(4)
C8 C7 C11 C12 . 177.0(4)
C6 C7 C11 C12 . -2.6(7)
C1 N1 C12 C4 . -1.3(7)
Cu1 N1 C12 C4 . 179.9(4)
C1 N1 C12 C11 . 177.4(4)
Cu1 N1 C12 C11 . -1.4(5)
C3 C4 C12 N1 . -0.2(7)
C5 C4 C12 N1 . 179.6(4)
C3 C4 C12 C11 . -178.9(4)
C5 C4 C12 C11 . 0.9(7)
N2 C11 C12 N1 . 1.3(6)
C7 C11 C12 N1 . -177.6(4)
N2 C11 C12 C4 . -179.9(4)
C7 C11 C12 C4 . 1.1(7)
Cu1 O1 C13 O2 . 13.8(7)
Cu1 O1 C13 C14 . -167.0(3)
O2 C13 C14 C16 . 177.4(5)
O1 C13 C14 C16 . -1.8(7)
O2 C13 C14 C15 . -4.1(7)
O1 C13 C14 C15 . 176.6(4)
C16 C14 C15 C16 2_565 0.3(8)
C13 C14 C15 C16 2_565 -178.2(4)
C15 C14 C16 C15 2_565 -0.3(8)
C13 C14 C16 C15 2_565 178.2(4)
O6 Cu2 O4 C29 . 14.9(4)
N3 Cu2 O4 C29 . -172.4(4)
N4 Cu2 O4 C29 . 131.6(7)
O7 Cu2 O4 C29 . -79.7(4)
O4 Cu2 N3 C17 . 11.8(4)
N4 Cu2 N3 C17 . -177.6(5)
O7 Cu2 N3 C17 . -77.9(4)
O4 Cu2 N3 C28 . -170.3(3)
N4 Cu2 N3 C28 . 0.3(3)
O7 Cu2 N3 C28 . 100.0(3)
O6 Cu2 N4 C26 . -6.8(4)
O4 Cu2 N4 C26 . -123.8(8)
N3 Cu2 N4 C26 . 179.5(5)
O7 Cu2 N4 C26 . 88.1(4)
O6 Cu2 N4 C27 . 172.3(3)
O4 Cu2 N4 C27 . 55.3(9)
N3 Cu2 N4 C27 . -1.4(3)
O7 Cu2 N4 C27 . -92.8(3)
C28 N3 C17 C18 . -0.7(7)
Cu2 N3 C17 C18 . 177.1(4)
N3 C17 C18 C19 . 0.0(8)
C17 C18 C19 C20 . 1.4(8)
C18 C19 C20 C28 . -2.1(7)
C18 C19 C20 C21 . 177.7(5)
C28 C20 C21 C22 . -1.4(7)
C19 C20 C21 C22 . 178.9(5)
C20 C21 C22 C23 . -0.7(8)
C21 C22 C23 C27 . 1.4(7)
C21 C22 C23 C24 . -177.9(5)
C27 C23 C24 C25 . -1.6(7)
C22 C23 C24 C25 . 177.8(5)
C23 C24 C25 C26 . 1.9(8)
C27 N4 C26 C25 . -0.1(7)
Cu2 N4 C26 C25 . 179.0(4)
C24 C25 C26 N4 . -1.1(8)
C26 N4 C27 C23 . 0.4(7)
Cu2 N4 C27 C23 . -178.8(4)
C26 N4 C27 C28 . -178.5(4)
Cu2 N4 C27 C28 . 2.2(5)
C24 C23 C27 N4 . 0.4(7)
C22 C23 C27 N4 . -179.0(4)
C24 C23 C27 C28 . 179.3(4)
C22 C23 C27 C28 . 0.0(7)
C17 N3 C28 C20 . 0.0(7)
Cu2 N3 C28 C20 . -178.2(4)
C17 N3 C28 C27 . 178.9(4)
Cu2 N3 C28 C27 . 0.8(5)
C19 C20 C28 N3 . 1.4(7)
C21 C20 C28 N3 . -178.4(4)
C19 C20 C28 C27 . -177.5(4)
C21 C20 C28 C27 . 2.7(7)
N4 C27 C28 N3 . -2.0(6)
C23 C27 C28 N3 . 179.0(4)
N4 C27 C28 C20 . 176.9(4)
C23 C27 C28 C20 . -2.0(7)
Cu2 O4 C29 O5 . -9.9(7)
Cu2 O4 C29 C30 . 170.5(3)
O5 C29 C30 C32 . 179.8(5)
O4 C29 C30 C32 . -0.6(7)
O5 C29 C30 C31 . 2.6(7)
O4 C29 C30 C31 . -177.8(4)
C32 C30 C31 C32 2_656 0.7(8)
C29 C30 C31 C32 2_656 178.0(4)
C31 C30 C32 C31 2_656 -0.7(8)
C29 C30 C32 C31 2_656 -178.0(4)
